data_7038875
loop_
_publ_author_name
'Wang, Yu-Ling'
'Chen, Lin'
'Liu, Cai-Ming'
'Du, Zi-Yi'
'Chen, Li-Li'
'Liu, Qing-Yan'

_publ_section_title
;
 3D chiral and 2D achiral cobalt(ii) compounds constructed from a
 4-(benzimidazole-1-yl)benzoic ligand exhibiting field-induced
 single-ion-magnet-type slow magnetic relaxation.
;
_journal_issue 18
_journal_name_full 'Dalton transactions (Cambridge, England : 2003)'
_journal_page_first 7768
_journal_page_last 7775
_journal_paper_doi 10.1039/c6dt00676k
_journal_volume 45
_journal_year 2016
_chemical_formula_sum 'C30 H24 Co N4 O6'
_chemical_formula_weight 595.46
_space_group_crystal_system trigonal
_space_group_IT_number 152
_space_group_name_Hall 'P 31 2"'
_space_group_name_H-M_alt 'P 31 2 1'
_symmetry_space_group_name_Hall 'P 31 2"'
_symmetry_space_group_name_H-M 'P 31 2 1'
_atom_sites_solution_hydrogens mixed
_audit_creation_method SHELXL-2014/7
_audit_update_record
;
2016-03-16 deposited with the CCDC.
2016-03-22 downloaded from the CCDC.
;
_cell_angle_alpha 90
_cell_angle_beta 90
_cell_angle_gamma 120
_cell_formula_units_Z 3
_cell_length_a 12.9013(4)
_cell_length_b 12.9013(4)
_cell_length_c 15.3095(9)
_cell_measurement_reflns_used 5906
_cell_measurement_temperature 296(2)
_cell_measurement_theta_max 26.68
_cell_measurement_theta_min 2.26
_cell_volume 2206.78(16)
_computing_cell_refinement 'Bruker SMART'
_computing_data_collection 'Bruker SMART'
_computing_data_reduction 'Bruker SAINT'
_computing_molecular_graphics 'Bruker SHELXTL'
_computing_publication_material 'Bruker SHELXTL'
_computing_structure_refinement 'SHELXL-2014/7 (Sheldrick, 2014)'
_computing_structure_solution 'Bruker SHELXTL'
_diffrn_ambient_temperature 296(2)
_diffrn_measured_fraction_theta_full 0.999
_diffrn_measured_fraction_theta_max 0.991
_diffrn_measurement_device_type 'CCD area detector'
_diffrn_measurement_method 'phi and omega scans'
_diffrn_radiation_type MoK\a
_diffrn_radiation_wavelength 0.71073
_diffrn_reflns_av_R_equivalents 0.0209
_diffrn_reflns_av_unetI/netI 0.0241
_diffrn_reflns_Laue_measured_fraction_full 0.999
_diffrn_reflns_Laue_measured_fraction_max 0.991
_diffrn_reflns_limit_h_max 16
_diffrn_reflns_limit_h_min -16
_diffrn_reflns_limit_k_max 16
_diffrn_reflns_limit_k_min -16
_diffrn_reflns_limit_l_max 19
_diffrn_reflns_limit_l_min -8
_diffrn_reflns_number 13132
_diffrn_reflns_point_group_measured_fraction_full 0.999
_diffrn_reflns_point_group_measured_fraction_max 0.987
_diffrn_reflns_theta_full 25.242
_diffrn_reflns_theta_max 27.455
_diffrn_reflns_theta_min 1.823
_exptl_absorpt_coefficient_mu 0.631
_exptl_absorpt_correction_type none
_exptl_crystal_colour red
_exptl_crystal_density_diffrn 1.344
_exptl_crystal_description block
_exptl_crystal_F_000 921
_exptl_crystal_size_max 0.180
_exptl_crystal_size_mid 0.130
_exptl_crystal_size_min 0.090
_refine_diff_density_max 0.354
_refine_diff_density_min -0.233
_refine_diff_density_rms 0.127
_refine_ls_abs_structure_details
; 
 Flack x determined using 1110 quotients [(I+)-(I-)]/[(I+)+(I-)] 
 (Parsons, Flack and Wagner, Acta Cryst. B69 (2013) 249-259). 
;
_refine_ls_abs_structure_Flack -0.005(6)
_refine_ls_extinction_method none
_refine_ls_goodness_of_fit_ref 1.009
_refine_ls_hydrogen_treatment constr
_refine_ls_matrix_type full
_refine_ls_number_parameters 186
_refine_ls_number_reflns 3324
_refine_ls_number_restraints 0
_refine_ls_restrained_S_all 1.009
_refine_ls_R_factor_all 0.0396
_refine_ls_R_factor_gt 0.0286
_refine_ls_shift/su_max 0.000
_refine_ls_shift/su_mean 0.000
_refine_ls_structure_factor_coef Fsqd
_refine_ls_weighting_details 'w=1/[\s^2^(Fo^2^)+(0.0618P)^2^+0.1068P] where P=(Fo^2^+2Fc^2^)/3'
_refine_ls_weighting_scheme calc
_refine_ls_wR_factor_gt 0.0771
_refine_ls_wR_factor_ref 0.0919
_reflns_Friedel_coverage 0.762
_reflns_Friedel_fraction_full 1.000
_reflns_Friedel_fraction_max 0.982
_reflns_number_gt 2861
_reflns_number_total 3324
_reflns_threshold_expression 'I > 2\s(I)'
_cod_data_source_file c6dt00676k2.cif
_cod_data_source_block CCDC-1443010
_cod_depositor_comments 'Adding full bibliography for 7038874--7038875.cif.'
_cod_original_cell_volume 2206.78(19)
_cod_database_code 7038875
_shelx_shelxl_version_number 2014/7
_shelx_space_group_comment
; 
The symmetry employed for this shelxl refinement is uniquely defined 
by the following loop, which should always be used as a source of 
symmetry information in preference to the above space-group names. 
They are only intended as comments. 
;
_shelx_estimated_absorpt_t_min 0.895
_shelx_estimated_absorpt_t_max 0.945
_platon_squeeze_void_probe_radius 1.20

loop_
_space_group_symop_operation_xyz
'x, y, z'
'-y, x-y, z+1/3'
'-x+y, -x, z+2/3'
'y, x, -z'
'x-y, -y, -z+2/3'
'-x, -x+y, -z+1/3'

loop_
_atom_site_label
_atom_site_type_symbol
_atom_site_fract_x
_atom_site_fract_y
_atom_site_fract_z
_atom_site_U_iso_or_equiv
_atom_site_adp_type
_atom_site_occupancy
_atom_site_site_symmetry_order
_atom_site_calc_flag
_atom_site_refinement_flags_posn
_atom_site_refinement_flags_adp
_atom_site_refinement_flags_occupancy
Co1 Co 0.61464(4) 0.61464(4) 0.0000 0.04178(16) Uani 1 2 d S T P
O1 O 0.0884(2) 0.4289(2) 0.54646(11) 0.0526(5) Uani 1 1 d . . .
O2 O 0.2382(2) 0.3965(3) 0.57411(14) 0.0743(8) Uani 1 1 d . . .
N2 N 0.4474(2) 0.5644(2) 0.05518(14) 0.0499(6) Uani 1 1 d . . .
C8 C 0.4373(3) 0.5774(3) 0.13908(17) 0.0532(8) Uani 1 1 d . . .
H8A H 0.5021 0.6251 0.1749 0.064 Uiso 1 1 calc R U .
N1 N 0.3244(2) 0.5152(3) 0.16821(15) 0.0613(7) Uani 1 1 d . . .
C9 C 0.3324(3) 0.4862(3) 0.02644(16) 0.0494(7) Uani 1 1 d . . .
C7 C 0.1796(3) 0.4249(3) 0.52517(17) 0.0489(7) Uani 1 1 d . . .
C14 C 0.2541(3) 0.4537(4) 0.09670(19) 0.0654(10) Uani 1 1 d . . .
C4 C 0.2894(3) 0.4973(3) 0.25868(19) 0.0582(8) Uani 1 1 d . . .
C1 C 0.2216(3) 0.4556(3) 0.43149(17) 0.0508(7) Uani 1 1 d . . .
C6 C 0.1831(4) 0.5142(4) 0.3783(2) 0.0659(10) Uani 1 1 d . . .
H6A H 0.1332 0.5403 0.4009 0.079 Uiso 1 1 calc R U .
C10 C 0.2911(3) 0.4366(3) -0.05565(19) 0.0600(8) Uani 1 1 d . . .
H10A H 0.3424 0.4579 -0.1034 0.072 Uiso 1 1 calc R U .
C5 C 0.2167(4) 0.5359(4) 0.2910(2) 0.0688(10) Uani 1 1 d . . .
H5A H 0.1898 0.5761 0.2555 0.083 Uiso 1 1 calc R U .
C2 C 0.2956(5) 0.4195(5) 0.3979(2) 0.0983(18) Uani 1 1 d . . .
H2A H 0.3241 0.3810 0.4336 0.118 Uiso 1 1 calc R U .
C11 C 0.1704(4) 0.3543(4) -0.0632(3) 0.0850(13) Uani 1 1 d . . .
H11A H 0.1395 0.3198 -0.1172 0.102 Uiso 1 1 calc R U .
C13 C 0.1348(4) 0.3721(6) 0.0889(3) 0.1084(19) Uani 1 1 d . . .
H13A H 0.0828 0.3511 0.1362 0.130 Uiso 1 1 calc R U .
C3 C 0.3293(5) 0.4397(5) 0.3105(2) 0.1003(19) Uani 1 1 d . . .
H3A H 0.3792 0.4137 0.2878 0.120 Uiso 1 1 calc R U .
C12 C 0.0957(4) 0.3225(5) 0.0075(3) 0.115(2) Uani 1 1 d . . .
H12A H 0.0155 0.2653 0.0003 0.138 Uiso 1 1 calc R U .
O3 O 0.6904(2) 0.7981(2) 0.04391(13) 0.0618(6) Uani 1 1 d . . .
H3 H 0.6769 0.8325 0.0017 0.093 Uiso 1 1 d R U .
C15 C 0.8158(4) 0.8568(4) 0.0395(2) 0.0835(12) Uani 1 1 d . . .
H15A H 0.8469 0.8405 0.0922 0.100 Uiso 1 1 calc R U .
H15B H 0.8475 0.9426 0.0361 0.100 Uiso 1 1 calc R U .

loop_
_atom_site_aniso_label
_atom_site_aniso_U_11
_atom_site_aniso_U_22
_atom_site_aniso_U_33
_atom_site_aniso_U_23
_atom_site_aniso_U_13
_atom_site_aniso_U_12
Co1 0.0517(2) 0.0517(2) 0.0180(2) -0.00028(10) 0.00028(10) 0.0228(3)
O1 0.0663(13) 0.0780(14) 0.0253(8) 0.0032(9) 0.0071(8) 0.0449(12)
O2 0.0795(16) 0.131(2) 0.0366(11) 0.0153(12) 0.0055(11) 0.0707(16)
N2 0.0536(14) 0.0663(15) 0.0267(10) 0.0012(10) 0.0028(10) 0.0275(12)
C8 0.0530(17) 0.073(2) 0.0289(12) -0.0005(13) 0.0039(12) 0.0277(15)
N1 0.0540(15) 0.100(2) 0.0303(11) 0.0041(12) 0.0063(10) 0.0384(14)
C9 0.0525(15) 0.0670(19) 0.0320(12) 0.0069(12) -0.0029(11) 0.0324(15)
C7 0.0546(17) 0.0641(19) 0.0290(12) -0.0013(12) 0.0004(12) 0.0304(15)
C14 0.0502(16) 0.101(3) 0.0385(14) 0.0079(16) 0.0007(12) 0.0333(18)
C4 0.0557(18) 0.090(2) 0.0301(13) 0.0070(14) 0.0099(13) 0.0372(17)
C1 0.0531(17) 0.0718(19) 0.0301(12) 0.0015(12) 0.0054(12) 0.0332(15)
C6 0.090(3) 0.093(3) 0.0408(17) 0.0125(16) 0.0180(17) 0.065(2)
C10 0.0682(19) 0.079(2) 0.0361(14) 0.0035(14) -0.0097(13) 0.0394(18)
C5 0.093(3) 0.093(3) 0.0405(16) 0.0199(17) 0.0173(17) 0.061(2)
C2 0.125(4) 0.194(5) 0.0404(17) 0.030(2) 0.022(2) 0.128(4)
C11 0.078(3) 0.108(3) 0.055(2) -0.003(2) -0.029(2) 0.037(2)
C13 0.054(2) 0.172(5) 0.065(2) 0.012(3) 0.0032(18) 0.030(3)
C3 0.123(4) 0.196(6) 0.0474(18) 0.030(3) 0.030(2) 0.129(4)
C12 0.055(2) 0.150(6) 0.089(3) 0.004(3) -0.022(2) 0.013(3)
O3 0.0825(17) 0.0614(13) 0.0320(9) -0.0055(9) -0.0059(10) 0.0288(12)
C15 0.086(3) 0.065(2) 0.065(2) -0.0160(19) -0.009(2) 0.012(2)

loop_
_atom_type_symbol
_atom_type_description
_atom_type_scat_dispersion_real
_atom_type_scat_dispersion_imag
_atom_type_scat_source
C C 0.0033 0.0016 'International Tables Vol C Tables 4.2.6.8 and 6.1.1.4'
H H 0.0000 0.0000 'International Tables Vol C Tables 4.2.6.8 and 6.1.1.4'
N N 0.0061 0.0033 'International Tables Vol C Tables 4.2.6.8 and 6.1.1.4'
O O 0.0106 0.0060 'International Tables Vol C Tables 4.2.6.8 and 6.1.1.4'
Co Co 0.3494 0.9721 'International Tables Vol C Tables 4.2.6.8 and 6.1.1.4'

loop_
_geom_angle_atom_site_label_1
_geom_angle_atom_site_label_2
_geom_angle_atom_site_label_3
_geom_angle
_geom_angle_site_symmetry_1
_geom_angle_site_symmetry_3
O1 Co1 O1 179.51(14) 5_665 2_664
O1 Co1 N2 93.62(9) 5_665 4
O1 Co1 N2 86.71(9) 2_664 4
O1 Co1 N2 86.71(9) 5_665 .
O1 Co1 N2 93.62(9) 2_664 .
N2 Co1 N2 95.96(15) 4 .
O1 Co1 O3 90.43(8) 5_665 4
O1 Co1 O3 89.19(9) 2_664 4
N2 Co1 O3 92.58(10) 4 4
N2 Co1 O3 171.14(10) . 4
O1 Co1 O3 89.19(9) 5_665 .
O1 Co1 O3 90.43(8) 2_664 .
N2 Co1 O3 171.14(10) 4 .
N2 Co1 O3 92.58(10) . .
O3 Co1 O3 78.98(14) 4 .
C7 O1 Co1 128.27(18) . 3_565
C8 N2 C9 105.4(2) . .
C8 N2 Co1 120.6(2) . .
C9 N2 Co1 131.27(19) . .
N2 C8 N1 113.4(3) . .
N2 C8 H8A 123.3 . .
N1 C8 H8A 123.3 . .
C8 N1 C14 106.5(2) . .
C8 N1 C4 125.2(3) . .
C14 N1 C4 127.1(3) . .
N2 C9 C14 109.1(3) . .
N2 C9 C10 130.4(3) . .
C14 C9 C10 120.5(3) . .
O2 C7 O1 125.5(3) . .
O2 C7 C1 117.3(3) . .
O1 C7 C1 117.3(3) . .
C13 C14 C9 122.2(3) . .
C13 C14 N1 132.1(3) . .
C9 C14 N1 105.6(3) . .
C3 C4 C5 120.7(3) . .
C3 C4 N1 118.5(3) . .
C5 C4 N1 120.8(3) . .
C2 C1 C6 118.6(3) . .
C2 C1 C7 119.4(3) . .
C6 C1 C7 122.0(3) . .
C1 C6 C5 121.6(3) . .
C1 C6 H6A 119.2 . .
C5 C6 H6A 119.2 . .
C11 C10 C9 117.0(3) . .
C11 C10 H10A 121.5 . .
C9 C10 H10A 121.5 . .
C4 C5 C6 118.7(3) . .
C4 C5 H5A 120.6 . .
C6 C5 H5A 120.6 . .
C1 C2 C3 120.6(3) . .
C1 C2 H2A 119.7 . .
C3 C2 H2A 119.7 . .
C12 C11 C10 121.2(4) . .
C12 C11 H11A 119.4 . .
C10 C11 H11A 119.4 . .
C14 C13 C12 116.5(4) . .
C14 C13 H13A 121.7 . .
C12 C13 H13A 121.7 . .
C4 C3 C2 119.9(3) . .
C4 C3 H3A 120.1 . .
C2 C3 H3A 120.1 . .
C11 C12 C13 122.5(4) . .
C11 C12 H12A 118.7 . .
C13 C12 H12A 118.7 . .
C15 O3 Co1 110.1(2) . .
C15 O3 H3 99.4 . .
Co1 O3 H3 103.7 . .
O3 C15 C15 111.0(2) . 4
O3 C15 H15A 109.4 . .
C15 C15 H15A 109.4 4 .
O3 C15 H15B 109.4 . .
C15 C15 H15B 109.4 4 .
H15A C15 H15B 108.0 . .

loop_
_geom_bond_atom_site_label_1
_geom_bond_atom_site_label_2
_geom_bond_distance
_geom_bond_site_symmetry_2
Co1 O1 2.0887(18) 5_665
Co1 O1 2.0887(18) 2_664
Co1 N2 2.095(2) 4
Co1 N2 2.095(2) .
Co1 O3 2.167(2) 4
Co1 O3 2.167(2) .
O1 C7 1.247(4) .
O1 Co1 2.0887(18) 3_565
O2 C7 1.243(4) .
N2 C8 1.310(3) .
N2 C9 1.384(4) .
C8 N1 1.340(4) .
C8 H8A 0.9300 .
N1 C14 1.389(4) .
N1 C4 1.439(3) .
C9 C14 1.390(4) .
C9 C10 1.390(4) .
C7 C1 1.514(4) .
C14 C13 1.368(5) .
C4 C3 1.352(5) .
C4 C5 1.357(5) .
C1 C2 1.356(5) .
C1 C6 1.363(5) .
C6 C5 1.388(4) .
C6 H6A 0.9300 .
C10 C11 1.383(5) .
C10 H10A 0.9300 .
C5 H5A 0.9300 .
C2 C3 1.390(5) .
C2 H2A 0.9300 .
C11 C12 1.369(7) .
C11 H11A 0.9300 .
C13 C12 1.376(7) .
C13 H13A 0.9300 .
C3 H3A 0.9300 .
C12 H12A 0.9300 .
O3 C15 1.404(5) .
O3 H3 0.8499 .
C15 C15 1.518(8) 4
C15 H15A 0.9700 .
C15 H15B 0.9700 .

loop_
_platon_squeeze_void_nr
_platon_squeeze_void_average_x
_platon_squeeze_void_average_y
_platon_squeeze_void_average_z
_platon_squeeze_void_volume
_platon_squeeze_void_count_electrons
_platon_squeeze_void_content
1 0.000 0.000 0.173 226 74 ' '
2 0.000 0.483 0.167 6 -1 ' '
3 0.483 0.000 0.833 6 -1 ' '
4 0.517 0.517 0.500 7 -1 ' '
